data_4348909
loop_
_publ_author_name
'Donamar\'ia, Roc\'io'
'Gimeno, M Concepci\'on'
'Lippolis, Vito'
'L\'opez-de-Luzuriaga, Jos\'e M'
'Monge, Miguel'
'Olmos, M. Elena'

_publ_section_title
;
 Tuning the Luminescent Properties of a Ag/Au Tetranuclear Complex
 Featuring Metallophilic Interactions via Solvent-Dependent Structural
 Isomerization.
;
_journal_issue 21
_journal_name_full 'Inorganic chemistry'
_journal_page_first 11299
_journal_page_last 11310
_journal_paper_doi 10.1021/acs.inorgchem.6b01819
_journal_volume 55
_journal_year 2016
_chemical_compound_source 'synthesis as described'
_chemical_formula_moiety 'C36 H24 Ag2 Au2 Cl20 S6'
_chemical_formula_sum 'C36 H24 Ag2 Au2 Cl20 S6'
_chemical_formula_weight 1967.58
_space_group_IT_number 15
_space_group_name_Hall '-C 2yc'
_space_group_name_H-M_alt 'C 1 2/c 1'
_symmetry_cell_setting monoclinic
_symmetry_Int_Tables_number 15
_symmetry_space_group_name_Hall '-C 2yc'
_symmetry_space_group_name_H-M 'C 1 2/c 1'
_atom_sites_solution_hydrogens difmap
_atom_sites_solution_primary direct
_atom_sites_solution_secondary difmap
_audit_conform_dict_location ftp://ftp.iucr.org/pub/cif_core.dic
_audit_conform_dict_name cif_core.dic
_audit_conform_dict_version 2.4.3
_audit_creation_date 2016-02-18T15:57:54-00:00
_audit_creation_method 'WinGX routine CIF_UPDATE'
_cell_angle_alpha 90
_cell_angle_beta 124.0920(10)
_cell_angle_gamma 90
_cell_formula_units_Z 4
_cell_length_a 24.2987(8)
_cell_length_b 15.5340(4)
_cell_length_c 17.1549(5)
_cell_measurement_reflns_used 5068
_cell_measurement_temperature 173(2)
_cell_measurement_theta_max 27.496
_cell_measurement_theta_min 3.066
_cell_measurement_wavelength 0.71073
_cell_volume 5362.4(3)
_computing_cell_refinement 'HKL Scalepack (Otwinowski & Minor 1997)'
_computing_data_collection 'Collect (Bruker AXS BV, 1997-2004)'
_computing_data_reduction 'HKL Denzo and Scalepack (Otwinowski & Minor 1997)'
_computing_molecular_graphics 'Ortep-3 for Windows (Farrugia, 1997)'
_computing_publication_material 'WinGX publication routines (Farrugia, 1999)'
_computing_structure_refinement 'SHELXL-2014/7 (Sheldrick, 2014)'
_diffrn_ambient_temperature 173(2)
_diffrn_detector 'CCD plate'
_diffrn_detector_area_resol_mean 9
_diffrn_measured_fraction_theta_full 0.996
_diffrn_measured_fraction_theta_max 0.996
_diffrn_measurement_device '95mm CCD camera on \k-goniostat'
_diffrn_measurement_device_type KappaCCD
_diffrn_measurement_method 'CCD rotation images, thick slices'
_diffrn_orient_matrix_UB_11 -0.033495
_diffrn_orient_matrix_UB_12 0.018094
_diffrn_orient_matrix_UB_13 0.013229
_diffrn_orient_matrix_UB_21 0.036523
_diffrn_orient_matrix_UB_22 0.022439
_diffrn_orient_matrix_UB_23 0.062905
_diffrn_orient_matrix_UB_31 -0.003709
_diffrn_orient_matrix_UB_32 0.057561
_diffrn_orient_matrix_UB_33 -0.028681
_diffrn_radiation_monochromator 'horizonally mounted graphite crystal'
_diffrn_radiation_probe x-ray
_diffrn_radiation_type MoK\a
_diffrn_radiation_wavelength 0.71073
_diffrn_reflns_av_R_equivalents 0.0651
_diffrn_reflns_av_unetI/netI 0.0363
_diffrn_reflns_Laue_measured_fraction_full 0.996
_diffrn_reflns_Laue_measured_fraction_max 0.996
_diffrn_reflns_limit_h_max 31
_diffrn_reflns_limit_h_min -31
_diffrn_reflns_limit_k_max 20
_diffrn_reflns_limit_k_min -20
_diffrn_reflns_limit_l_max 22
_diffrn_reflns_limit_l_min -22
_diffrn_reflns_number 41391
_diffrn_reflns_point_group_measured_fraction_full 0.996
_diffrn_reflns_point_group_measured_fraction_max 0.996
_diffrn_reflns_theta_full 25.242
_diffrn_reflns_theta_max 27.496
_diffrn_reflns_theta_min 3.066
_diffrn_source 'Enraf Nonius FR590'
_diffrn_standards_number 0
_exptl_absorpt_coefficient_mu 7.437
_exptl_absorpt_correction_T_max 0.141
_exptl_absorpt_correction_T_min 0.094
_exptl_absorpt_correction_type multi-scan
_exptl_absorpt_process_details
;
        [c.f. r.h. blessing, acta cryst. (1995), a51, 33-38]
;
_exptl_crystal_colour colourless
_exptl_crystal_density_diffrn 2.437
_exptl_crystal_density_method 'not measured'
_exptl_crystal_description prism
_exptl_crystal_F_000 3712
_exptl_crystal_size_max 0.4
_exptl_crystal_size_mid 0.22
_exptl_crystal_size_min 0.17
_refine_diff_density_max 1.021
_refine_diff_density_min -1.084
_refine_diff_density_rms 0.137
_refine_ls_extinction_method none
_refine_ls_goodness_of_fit_ref 1.04
_refine_ls_hydrogen_treatment refall
_refine_ls_matrix_type full
_refine_ls_number_constraints 0
_refine_ls_number_parameters 346
_refine_ls_number_reflns 6146
_refine_ls_number_restraints 0
_refine_ls_restrained_S_all 1.04
_refine_ls_R_factor_all 0.0399
_refine_ls_R_factor_gt 0.0276
_refine_ls_shift/su_max 0.001
_refine_ls_shift/su_mean 0
_refine_ls_structure_factor_coef Fsqd
_refine_ls_weighting_details 'w=1/[\s^2^(Fo^2^)+(0.0309P)^2^+0.3537P] where P=(Fo^2^+2Fc^2^)/3'
_refine_ls_weighting_scheme calc
_refine_ls_wR_factor_gt 0.0572
_refine_ls_wR_factor_ref 0.0607
_reflns_Friedel_coverage 0
_reflns_number_gt 5129
_reflns_number_total 6146
_reflns_threshold_expression 'I > 2\s(I)'
_cod_data_source_file ic6b01819_si_003.cif
_cod_data_source_block shelx
_cod_original_sg_symbol_H-M 'C 2/c'
_cod_database_code 4348909

loop_
_symmetry_equiv_pos_as_xyz
'x, y, z'
'-x, y, -z+1/2'
'x+1/2, y+1/2, z'
'-x+1/2, y+1/2, -z+1/2'
'-x, -y, -z'
'x, -y, z-1/2'
'-x+1/2, -y+1/2, -z'
'x+1/2, -y+1/2, z-1/2'

loop_
_atom_site_label
_atom_site_type_symbol
_atom_site_fract_x
_atom_site_fract_y
_atom_site_fract_z
_atom_site_U_iso_or_equiv
_atom_site_adp_type
_atom_site_occupancy
_atom_site_site_symmetry_order
_atom_site_calc_flag
Au Au 0.44683(2) 0.69322(2) 0.77071(2) 0.02101(5) Uani 1 1 d
Ag Ag 0.34115(2) 0.74443(2) 0.76950(2) 0.03476(9) Uani 1 1 d
C1 C 0.45941(17) 0.5640(2) 0.8017(3) 0.0217(8) Uani 1 1 d
C2 C 0.51050(17) 0.5332(2) 0.8896(3) 0.0232(8) Uani 1 1 d
C3 C 0.52114(17) 0.4466(3) 0.9125(3) 0.0257(9) Uani 1 1 d
C4 C 0.48033(18) 0.3855(2) 0.8452(3) 0.0246(8) Uani 1 1 d
C5 C 0.42877(18) 0.4134(2) 0.7564(3) 0.0243(8) Uani 1 1 d
C6 C 0.41867(17) 0.5011(3) 0.7372(3) 0.0232(8) Uani 1 1 d
Cl1 Cl 0.56336(5) 0.60769(6) 0.97457(7) 0.0329(2) Uani 1 1 d
Cl2 Cl 0.58492(5) 0.41345(7) 1.02356(7) 0.0349(2) Uani 1 1 d
Cl3 Cl 0.49234(5) 0.27686(7) 0.87093(8) 0.0354(2) Uani 1 1 d
Cl4 Cl 0.37993(5) 0.33803(7) 0.66950(7) 0.0327(2) Uani 1 1 d
Cl5 Cl 0.35053(5) 0.53305(7) 0.62705(7) 0.0341(2) Uani 1 1 d
C7 C 0.42824(18) 0.8232(2) 0.7447(3) 0.0202(8) Uani 1 1 d
C8 C 0.46041(18) 0.8844(2) 0.8165(3) 0.0217(8) Uani 1 1 d
C9 C 0.45254(18) 0.9722(2) 0.8016(3) 0.0243(8) Uani 1 1 d
C10 C 0.40960(19) 1.0032(2) 0.7100(3) 0.0275(9) Uani 1 1 d
C11 C 0.37471(18) 0.9450(3) 0.6360(3) 0.0253(9) Uani 1 1 d
C12 C 0.38482(18) 0.8574(2) 0.6545(3) 0.0235(8) Uani 1 1 d
Cl6 Cl 0.51271(5) 0.84790(7) 0.93198(6) 0.0311(2) Uani 1 1 d
Cl7 Cl 0.49386(6) 1.04414(7) 0.89376(7) 0.0381(3) Uani 1 1 d
Cl8 Cl 0.39935(6) 1.11251(6) 0.68907(8) 0.0380(3) Uani 1 1 d
Cl9 Cl 0.31882(5) 0.98286(7) 0.52348(7) 0.0426(3) Uani 1 1 d
Cl10 Cl 0.34075(5) 0.78548(7) 0.56102(7) 0.0313(2) Uani 1 1 d
S1 S 0.22900(5) 0.81431(6) 0.63866(7) 0.0291(2) Uani 1 1 d
C13 C 0.2379(3) 0.9138(3) 0.7001(3) 0.0379(11) Uani 1 1 d
C14 C 0.2592(2) 0.9091(3) 0.8010(3) 0.0352(10) Uani 1 1 d
S2 S 0.33743(5) 0.85335(7) 0.88184(7) 0.0353(3) Uani 1 1 d
C15 C 0.3161(2) 0.7763(3) 0.9401(3) 0.0334(10) Uani 1 1 d
C16 C 0.2603(2) 0.7107(3) 0.8794(3) 0.0325(10) Uani 1 1 d
S3 S 0.26880(5) 0.64567(7) 0.79814(7) 0.0307(2) Uani 1 1 d
C17 C 0.1899(2) 0.6636(3) 0.6859(3) 0.0317(10) Uani 1 1 d
C18 C 0.1694(2) 0.7548(3) 0.6507(3) 0.0291(9) Uani 1 1 d
H13A H 0.264(3) 0.948(3) 0.698(4) 0.058(17) Uiso 1 1 d
H13B H 0.198(2) 0.941(3) 0.663(3) 0.047(14) Uiso 1 1 d
H14A H 0.267(2) 0.960(3) 0.827(3) 0.042(13) Uiso 1 1 d
H14B H 0.227(2) 0.886(3) 0.804(3) 0.028(12) Uiso 1 1 d
H15A H 0.3592(19) 0.752(2) 0.987(3) 0.028(11) Uiso 1 1 d
H15B H 0.305(2) 0.804(3) 0.978(3) 0.036(12) Uiso 1 1 d
H16A H 0.2596(18) 0.668(3) 0.921(3) 0.023(10) Uiso 1 1 d
H16B H 0.2118(19) 0.738(3) 0.838(3) 0.032(11) Uiso 1 1 d
H17A H 0.1549(18) 0.638(2) 0.689(2) 0.019(10) Uiso 1 1 d
H17B H 0.1955(19) 0.634(3) 0.645(3) 0.030(11) Uiso 1 1 d
H18A H 0.130(2) 0.751(3) 0.591(3) 0.033(12) Uiso 1 1 d
H18B H 0.1626(19) 0.788(3) 0.693(3) 0.030(11) Uiso 1 1 d

loop_
_atom_site_aniso_label
_atom_site_aniso_U_11
_atom_site_aniso_U_22
_atom_site_aniso_U_33
_atom_site_aniso_U_23
_atom_site_aniso_U_13
_atom_site_aniso_U_12
Au 0.02098(8) 0.01889(8) 0.02367(8) -0.00039(6) 0.01282(7) 0.00138(6)
Ag 0.02569(16) 0.0457(2) 0.03720(19) -0.00511(15) 0.02028(15) 0.00078(14)
C1 0.0213(18) 0.019(2) 0.028(2) 0.0013(16) 0.0155(17) 0.0028(15)
C2 0.0210(18) 0.024(2) 0.023(2) -0.0052(16) 0.0110(16) -0.0014(16)
C3 0.0189(18) 0.033(2) 0.023(2) 0.0008(17) 0.0105(17) 0.0007(16)
C4 0.028(2) 0.0178(19) 0.033(2) 0.0014(17) 0.0202(18) 0.0017(16)
C5 0.0245(19) 0.022(2) 0.031(2) -0.0077(17) 0.0190(18) -0.0092(16)
C6 0.0188(18) 0.027(2) 0.0226(19) -0.0006(17) 0.0106(16) -0.0001(16)
Cl1 0.0301(5) 0.0259(5) 0.0295(5) -0.0067(4) 0.0085(4) -0.0037(4)
Cl2 0.0334(5) 0.0325(6) 0.0282(5) 0.0052(4) 0.0108(4) 0.0093(4)
Cl3 0.0391(6) 0.0194(5) 0.0485(6) 0.0026(5) 0.0250(5) 0.0005(4)
Cl4 0.0310(5) 0.0289(5) 0.0376(6) -0.0119(5) 0.0190(5) -0.0114(4)
Cl5 0.0256(5) 0.0353(6) 0.0268(5) 0.0013(4) 0.0058(4) -0.0023(4)
C7 0.0239(18) 0.0167(19) 0.0229(19) -0.0007(15) 0.0149(16) 0.0016(15)
C8 0.0235(18) 0.021(2) 0.0194(19) 0.0041(16) 0.0115(16) 0.0031(15)
C9 0.027(2) 0.022(2) 0.026(2) -0.0065(17) 0.0162(17) -0.0041(16)
C10 0.029(2) 0.021(2) 0.033(2) 0.0015(17) 0.0180(19) 0.0028(17)
C11 0.0204(18) 0.031(2) 0.021(2) 0.0068(17) 0.0097(17) 0.0019(16)
C12 0.0253(19) 0.025(2) 0.0203(19) -0.0044(16) 0.0131(16) -0.0046(16)
Cl6 0.0344(5) 0.0296(5) 0.0205(5) 0.0011(4) 0.0101(4) 0.0050(4)
Cl7 0.0546(7) 0.0244(5) 0.0301(5) -0.0081(4) 0.0206(5) -0.0056(5)
Cl8 0.0510(6) 0.0213(5) 0.0399(6) 0.0040(5) 0.0244(5) 0.0051(5)
Cl9 0.0444(6) 0.0362(6) 0.0260(5) 0.0090(5) 0.0067(5) 0.0028(5)
Cl10 0.0343(5) 0.0323(5) 0.0218(5) -0.0052(4) 0.0123(4) -0.0077(4)
S1 0.0339(5) 0.0261(5) 0.0270(5) -0.0019(4) 0.0168(5) -0.0026(4)
C13 0.050(3) 0.023(2) 0.041(3) -0.001(2) 0.025(3) -0.002(2)
C14 0.043(3) 0.023(2) 0.040(3) -0.010(2) 0.024(2) -0.005(2)
S2 0.0330(6) 0.0386(6) 0.0335(6) -0.0116(5) 0.0182(5) -0.0086(5)
C15 0.037(2) 0.035(2) 0.024(2) 0.0000(19) 0.014(2) 0.008(2)
C16 0.034(2) 0.031(2) 0.032(2) 0.001(2) 0.018(2) 0.0054(19)
S3 0.0323(5) 0.0235(5) 0.0312(6) 0.0026(4) 0.0148(5) 0.0052(4)
C17 0.029(2) 0.030(2) 0.032(2) -0.002(2) 0.015(2) -0.0004(19)
C18 0.024(2) 0.030(2) 0.027(2) 0.0017(19) 0.0107(19) 0.0010(18)

loop_
_atom_type_symbol
_atom_type_description
_atom_type_scat_dispersion_real
_atom_type_scat_dispersion_imag
_atom_type_scat_source
C C 0.0033 0.0016 'International Tables Vol C Tables 4.2.6.8 and 6.1.1.4'
H H 0 0 'International Tables Vol C Tables 4.2.6.8 and 6.1.1.4'
Ag Ag -0.8971 1.1015 'International Tables Vol C Tables 4.2.6.8 and 6.1.1.4'
Au Au -2.0133 8.8022 'International Tables Vol C Tables 4.2.6.8 and 6.1.1.4'
Cl Cl 0.1484 0.1585 'International Tables Vol C Tables 4.2.6.8 and 6.1.1.4'
S S 0.1246 0.1234 'International Tables Vol C Tables 4.2.6.8 and 6.1.1.4'

loop_
_geom_angle_atom_site_label_1
_geom_angle_atom_site_label_2
_geom_angle_atom_site_label_3
_geom_angle
_geom_angle_site_symmetry_3
C1 Au C7 174.27(14) .
C1 Au Ag 107.18(10) .
C7 Au Ag 67.34(10) .
C1 Au Au 92.15(10) 2_656
C7 Au Au 93.50(10) 2_656
Ag Au Au 159.310(10) 2_656
S3 Ag S2 86.29(4) .
S3 Ag S1 85.20(3) .
S2 Ag S1 85.03(3) .
S3 Ag C7 170.41(8) .
S2 Ag C7 100.33(8) .
S1 Ag C7 102.18(8) .
S3 Ag Au 125.09(3) .
S2 Ag Au 128.21(3) .
S1 Ag Au 131.77(3) .
C7 Ag Au 45.32(8) .
C6 C1 C2 115.1(3) .
C6 C1 Au 123.0(3) .
C2 C1 Au 121.9(3) .
C3 C2 C1 123.5(3) .
C3 C2 Cl1 118.5(3) .
C1 C2 Cl1 118.0(3) .
C2 C3 C4 119.7(3) .
C2 C3 Cl2 120.8(3) .
C4 C3 Cl2 119.5(3) .
C3 C4 C5 118.7(3) .
C3 C4 Cl3 121.0(3) .
C5 C4 Cl3 120.2(3) .
C6 C5 C4 119.7(3) .
C6 C5 Cl4 120.8(3) .
C4 C5 Cl4 119.4(3) .
C1 C6 C5 123.3(3) .
C1 C6 Cl5 118.8(3) .
C5 C6 Cl5 117.9(3) .
C8 C7 C12 114.8(3) .
C8 C7 Au 121.9(3) .
C12 C7 Au 123.3(3) .
C8 C7 Ag 105.8(2) .
C12 C7 Ag 100.2(2) .
Au C7 Ag 67.34(10) .
C9 C8 C7 123.9(3) .
C9 C8 Cl6 117.9(3) .
C7 C8 Cl6 118.2(3) .
C8 C9 C10 119.1(3) .
C8 C9 Cl7 121.4(3) .
C10 C9 Cl7 119.5(3) .
C11 C10 C9 119.4(4) .
C11 C10 Cl8 120.4(3) .
C9 C10 Cl8 120.2(3) .
C12 C11 C10 119.3(3) .
C12 C11 Cl9 121.2(3) .
C10 C11 Cl9 119.5(3) .
C11 C12 C7 123.5(3) .
C11 C12 Cl10 118.7(3) .
C7 C12 Cl10 117.8(3) .
C13 S1 C18 102.1(2) .
C13 S1 Ag 97.38(18) .
C18 S1 Ag 101.83(14) .
C14 C13 S1 118.6(3) .
C14 C13 H13A 107(4) .
S1 C13 H13A 111(4) .
C14 C13 H13B 112(3) .
S1 C13 H13B 105(3) .
H13A C13 H13B 102(4) .
C13 C14 S2 115.9(3) .
C13 C14 H14A 112(3) .
S2 C14 H14A 102(3) .
C13 C14 H14B 110(3) .
S2 C14 H14B 109(3) .
H14A C14 H14B 108(4) .
C15 S2 C14 103.6(2) .
C15 S2 Ag 96.79(15) .
C14 S2 Ag 101.52(15) .
C16 C15 S2 118.7(3) .
C16 C15 H15A 116(2) .
S2 C15 H15A 102(2) .
C16 C15 H15B 106(3) .
S2 C15 H15B 112(3) .
H15A C15 H15B 101(3) .
C15 C16 S3 116.7(3) .
C15 C16 H16A 109(2) .
S3 C16 H16A 103(2) .
C15 C16 H16B 114(2) .
S3 C16 H16B 105(2) .
H16A C16 H16B 107(3) .
C17 S3 C16 102.7(2) .
C17 S3 Ag 97.67(16) .
C16 S3 Ag 101.38(15) .
C18 C17 S3 118.8(3) .
C18 C17 H17A 108(2) .
S3 C17 H17A 109(2) .
C18 C17 H17B 108(3) .
S3 C17 H17B 103(2) .
H17A C17 H17B 111(3) .
C17 C18 S1 114.5(3) .
C17 C18 H18A 106(3) .
S1 C18 H18A 107(3) .
C17 C18 H18B 110(2) .
S1 C18 H18B 107(2) .
H18A C18 H18B 111(3) .

loop_
_geom_bond_atom_site_label_1
_geom_bond_atom_site_label_2
_geom_bond_distance
_geom_bond_site_symmetry_2
Au C1 2.054(4) .
Au C7 2.063(4) .
Au Ag 2.6772(3) .
Au Au 3.0396(3) 2_656
Ag S3 2.5797(11) .
Ag S2 2.6039(11) .
Ag S1 2.6049(11) .
Ag C7 2.677(4) .
C1 C6 1.389(5) .
C1 C2 1.395(5) .
C2 C3 1.384(5) .
C2 Cl1 1.737(4) .
C3 C4 1.391(5) .
C3 Cl2 1.728(4) .
C4 C5 1.393(5) .
C4 Cl3 1.727(4) .
C5 C6 1.391(5) .
C5 Cl4 1.737(4) .
C6 Cl5 1.746(4) .
C7 C8 1.397(5) .
C7 C12 1.400(5) .
C8 C9 1.382(5) .
C8 Cl6 1.743(4) .
C9 C10 1.397(5) .
C9 Cl7 1.725(4) .
C10 C11 1.394(5) .
C10 Cl8 1.724(4) .
C11 C12 1.386(5) .
C11 Cl9 1.726(4) .
C12 Cl10 1.744(4) .
S1 C13 1.815(5) .
S1 C18 1.824(4) .
C13 C14 1.505(6) .
C13 H13A 0.84(5) .
C13 H13B 0.92(5) .
C14 S2 1.826(5) .
C14 H14A 0.88(5) .
C14 H14B 0.89(4) .
S2 C15 1.810(5) .
C15 C16 1.542(6) .
C15 H15A 0.97(4) .
C15 H15B 0.95(5) .
C16 S3 1.824(4) .
C16 H16A 0.98(4) .
C16 H16B 1.07(4) .
S3 C17 1.823(4) .
C17 C18 1.511(6) .
C17 H17A 0.96(4) .
C17 H17B 0.91(4) .
C18 H18A 0.94(4) .
C18 H18B 0.98(4) .
